data_7026110
loop_
_publ_author_name
'Durran, Sean E.'
'Elsegood, Mark R. J.'
'Hammond, Shelly R.'
'Smith, Martin B.'

_publ_section_title
;
 Flexible kappa4-PNN'O-tetradentate ligands: synthesis, complexation and
 structural studies.
;
_journal_issue 30
_journal_name_full 'Dalton transactions (Cambridge, England : 2003)'
_journal_page_first 7136
_journal_page_last 7146
_journal_paper_doi 10.1039/c0dt00200c
_journal_volume 39
_journal_year 2010
_chemical_formula_moiety 'C27 H21 N2 Ni O2 P'
_chemical_formula_sum 'C27 H21 N2 Ni O2 P'
_chemical_formula_weight 495.14
_chemical_name_systematic
;
?
;
_space_group_IT_number 2
_symmetry_cell_setting triclinic
_symmetry_space_group_name_Hall '-P 1'
_symmetry_space_group_name_H-M 'P -1'
_atom_sites_solution_hydrogens geom
_atom_sites_solution_primary direct
_atom_sites_solution_secondary difmap
_audit_creation_method SHELXL-97
_cell_angle_alpha 73.3268(8)
_cell_angle_beta 84.8308(8)
_cell_angle_gamma 70.0607(8)
_cell_formula_units_Z 2
_cell_length_a 8.9313(4)
_cell_length_b 11.5187(6)
_cell_length_c 11.5474(6)
_cell_measurement_reflns_used 5896
_cell_measurement_temperature 150(2)
_cell_measurement_theta_max 29.02
_cell_measurement_theta_min 2.29
_cell_volume 1069.76(9)
_computing_cell_refinement 'Bruker SAINT'
_computing_data_collection 'Bruker SMART'
_computing_data_reduction 'Bruker SAINT'
_computing_molecular_graphics 'Bruker SHELXTL'
_computing_publication_material 'Bruker SHELXTL and local programs'
_computing_structure_refinement 'SHELXL-97 (Sheldrick, 2008)'
_computing_structure_solution 'SHELXS-97 (Sheldrick, 2008)'
_diffrn_ambient_temperature 150(2)
_diffrn_measured_fraction_theta_full 0.994
_diffrn_measured_fraction_theta_max 0.868
_diffrn_measurement_device_type 'Bruker SMART 1000 CCD diffractometer'
_diffrn_measurement_method '\w rotation with narrow frames'
_diffrn_radiation_monochromator graphite
_diffrn_radiation_source 'sealed tube'
_diffrn_radiation_type MoK\a
_diffrn_radiation_wavelength 0.71073
_diffrn_reflns_av_R_equivalents 0.0132
_diffrn_reflns_av_sigmaI/netI 0.0217
_diffrn_reflns_limit_h_max 12
_diffrn_reflns_limit_h_min -11
_diffrn_reflns_limit_k_max 15
_diffrn_reflns_limit_k_min -15
_diffrn_reflns_limit_l_max 15
_diffrn_reflns_limit_l_min -15
_diffrn_reflns_number 9613
_diffrn_reflns_theta_full 26.00
_diffrn_reflns_theta_max 29.10
_diffrn_reflns_theta_min 1.84
_diffrn_standards_decay_% 0
_diffrn_standards_number 0
_exptl_absorpt_coefficient_mu 1.011
_exptl_absorpt_correction_T_max 0.897
_exptl_absorpt_correction_T_min 0.738
_exptl_absorpt_correction_type multi-scan
_exptl_absorpt_process_details 'SADABS v2.03, Sheldrick, G.M., (2001)'
_exptl_crystal_colour red
_exptl_crystal_density_diffrn 1.537
_exptl_crystal_density_method 'not measured'
_exptl_crystal_description block
_exptl_crystal_F_000 512
_exptl_crystal_size_max 0.32
_exptl_crystal_size_mid 0.13
_exptl_crystal_size_min 0.11
_refine_diff_density_max 0.368
_refine_diff_density_min -0.260
_refine_diff_density_rms 0.056
_refine_ls_extinction_method none
_refine_ls_goodness_of_fit_ref 1.046
_refine_ls_hydrogen_treatment constr
_refine_ls_matrix_type full
_refine_ls_number_parameters 298
_refine_ls_number_reflns 4986
_refine_ls_number_restraints 0
_refine_ls_restrained_S_all 1.046
_refine_ls_R_factor_all 0.0359
_refine_ls_R_factor_gt 0.0291
_refine_ls_shift/su_max 0.000
_refine_ls_shift/su_mean 0.000
_refine_ls_structure_factor_coef Fsqd
_refine_ls_weighting_details 'calc w=1/[\s^2^(Fo^2^)+(0.0384P)^2^+0.5121P] where P=(Fo^2^+2Fc^2^)/3'
_refine_ls_weighting_scheme calc
_refine_ls_wR_factor_gt 0.0732
_refine_ls_wR_factor_ref 0.0776
_reflns_number_gt 4309
_reflns_number_total 4986
_reflns_threshold_expression I>2\s(I)
_cod_data_source_file c0dt00200c.txt
_cod_data_source_block 11c
_cod_original_sg_symbol_H-M P-1
_cod_database_code 7026110

loop_
_symmetry_equiv_pos_as_xyz
'x, y, z'
'-x, -y, -z'

loop_
_atom_site_label
_atom_site_type_symbol
_atom_site_fract_x
_atom_site_fract_y
_atom_site_fract_z
_atom_site_U_iso_or_equiv
_atom_site_adp_type
_atom_site_occupancy
_atom_site_symmetry_multiplicity
_atom_site_calc_flag
_atom_site_refinement_flags
Ni1 Ni 0.32175(3) 0.26413(2) 0.196942(19) 0.02223(7) Uani 1 1 d .
P1 P 0.39862(5) 0.35617(4) 0.30722(4) 0.02139(10) Uani 1 1 d .
N1 N 0.48738(17) 0.25965(13) 0.08581(12) 0.0232(3) Uani 1 1 d .
N2 N 0.24411(17) 0.18876(13) 0.10504(13) 0.0241(3) Uani 1 1 d .
O2 O 0.15704(15) 0.24912(12) 0.30158(11) 0.0280(3) Uani 1 1 d .
C1 C 0.5518(2) 0.42265(16) 0.23469(15) 0.0237(3) Uani 1 1 d .
C2 C 0.5869(2) 0.51284(17) 0.27623(16) 0.0286(4) Uani 1 1 d .
H2 H 0.5224 0.5460 0.3370 0.034 Uiso 1 1 calc R
C3 C 0.7142(2) 0.55528(18) 0.23076(17) 0.0315(4) Uani 1 1 d .
H3 H 0.7353 0.6176 0.2595 0.038 Uiso 1 1 calc R
C4 C 0.8103(2) 0.50593(19) 0.14292(17) 0.0330(4) Uani 1 1 d .
H4 H 0.9004 0.5314 0.1138 0.040 Uiso 1 1 calc R
C5 C 0.7738(2) 0.41960(18) 0.09829(16) 0.0300(4) Uani 1 1 d .
H5 H 0.8393 0.3869 0.0376 0.036 Uiso 1 1 calc R
C6 C 0.6428(2) 0.37890(17) 0.14015(15) 0.0247(3) Uani 1 1 d .
C7 C 0.6077(2) 0.29901(16) 0.07478(15) 0.0252(3) Uani 1 1 d .
H7 H 0.6842 0.2729 0.0165 0.030 Uiso 1 1 calc R
C8 C 0.4824(2) 0.18696(17) -0.00093(16) 0.0272(4) Uani 1 1 d .
H8A H 0.5721 0.1048 0.0165 0.033 Uiso 1 1 calc R
H8B H 0.4948 0.2373 -0.0843 0.033 Uiso 1 1 calc R
C9 C 0.3265(2) 0.16003(16) 0.00845(15) 0.0260(4) Uani 1 1 d .
O1 O 0.29197(17) 0.11215(13) -0.06393(12) 0.0341(3) Uani 1 1 d .
C10 C 0.1124(2) 0.15283(16) 0.15837(16) 0.0255(3) Uani 1 1 d .
C11 C 0.0302(2) 0.08764(17) 0.11898(18) 0.0308(4) Uani 1 1 d .
H11 H 0.0551 0.0676 0.0438 0.037 Uiso 1 1 calc R
C12 C -0.0892(2) 0.05227(18) 0.19161(19) 0.0338(4) Uani 1 1 d .
H12 H -0.1471 0.0088 0.1653 0.041 Uiso 1 1 calc R
C13 C -0.1238(2) 0.08032(19) 0.30259(19) 0.0342(4) Uani 1 1 d .
H13 H -0.2039 0.0544 0.3521 0.041 Uiso 1 1 calc R
C14 C -0.0423(2) 0.14586(18) 0.34174(18) 0.0318(4) Uani 1 1 d .
H14 H -0.0665 0.1643 0.4177 0.038 Uiso 1 1 calc R
C15 C 0.0747(2) 0.18424(17) 0.26942(16) 0.0264(4) Uani 1 1 d .
C16 C 0.2409(2) 0.49310(16) 0.33747(15) 0.0232(3) Uani 1 1 d .
C17 C 0.2060(2) 0.50906(17) 0.45254(16) 0.0265(4) Uani 1 1 d .
H17 H 0.2654 0.4463 0.5201 0.032 Uiso 1 1 calc R
C18 C 0.0838(2) 0.61701(19) 0.46944(19) 0.0335(4) Uani 1 1 d .
H18 H 0.0596 0.6274 0.5484 0.040 Uiso 1 1 calc R
C19 C -0.0013(2) 0.70830(19) 0.3713(2) 0.0392(5) Uani 1 1 d .
H19 H -0.0830 0.7825 0.3828 0.047 Uiso 1 1 calc R
C20 C 0.0310(3) 0.6928(2) 0.2558(2) 0.0418(5) Uani 1 1 d .
H20 H -0.0289 0.7557 0.1885 0.050 Uiso 1 1 calc R
C21 C 0.1512(2) 0.58522(19) 0.23947(18) 0.0346(4) Uani 1 1 d .
H21 H 0.1727 0.5740 0.1606 0.042 Uiso 1 1 calc R
C22 C 0.4784(2) 0.25288(16) 0.45503(15) 0.0225(3) Uani 1 1 d .
C23 C 0.4019(2) 0.16682(19) 0.51867(18) 0.0346(4) Uani 1 1 d .
H23 H 0.3176 0.1575 0.4815 0.042 Uiso 1 1 calc R
C24 C 0.4487(3) 0.0947(2) 0.63625(19) 0.0407(5) Uani 1 1 d .
H24 H 0.3938 0.0382 0.6800 0.049 Uiso 1 1 calc R
C25 C 0.5738(2) 0.10411(18) 0.68996(17) 0.0316(4) Uani 1 1 d .
H25 H 0.6048 0.0545 0.7705 0.038 Uiso 1 1 calc R
C26 C 0.6541(2) 0.18573(19) 0.62660(17) 0.0342(4) Uani 1 1 d .
H26 H 0.7420 0.1910 0.6629 0.041 Uiso 1 1 calc R
C27 C 0.6062(2) 0.26032(18) 0.50931(17) 0.0306(4) Uani 1 1 d .
H27 H 0.6613 0.3168 0.4661 0.037 Uiso 1 1 calc R

loop_
_atom_site_aniso_label
_atom_site_aniso_U_11
_atom_site_aniso_U_22
_atom_site_aniso_U_33
_atom_site_aniso_U_23
_atom_site_aniso_U_13
_atom_site_aniso_U_12
Ni1 0.02550(12) 0.02390(12) 0.02114(12) -0.00954(8) -0.00012(8) -0.01008(9)
P1 0.0243(2) 0.0239(2) 0.0198(2) -0.00803(16) 0.00135(16) -0.01128(17)
N1 0.0279(7) 0.0205(7) 0.0196(7) -0.0063(5) -0.0021(6) -0.0046(6)
N2 0.0286(7) 0.0228(7) 0.0234(7) -0.0077(6) -0.0040(6) -0.0093(6)
O2 0.0298(6) 0.0351(7) 0.0290(6) -0.0167(5) 0.0031(5) -0.0172(6)
C1 0.0251(8) 0.0250(8) 0.0224(8) -0.0048(6) -0.0005(6) -0.0112(7)
C2 0.0347(10) 0.0295(9) 0.0258(9) -0.0078(7) 0.0017(7) -0.0160(8)
C3 0.0376(10) 0.0321(10) 0.0297(9) -0.0052(7) -0.0021(8) -0.0196(8)
C4 0.0321(10) 0.0389(10) 0.0302(9) -0.0020(8) -0.0002(8) -0.0205(8)
C5 0.0285(9) 0.0358(10) 0.0250(9) -0.0056(7) 0.0023(7) -0.0126(8)
C6 0.0260(8) 0.0257(8) 0.0208(8) -0.0029(6) -0.0012(6) -0.0090(7)
C7 0.0272(8) 0.0248(8) 0.0213(8) -0.0061(6) 0.0018(7) -0.0063(7)
C8 0.0326(9) 0.0261(9) 0.0237(8) -0.0119(7) -0.0002(7) -0.0062(7)
C9 0.0337(9) 0.0178(8) 0.0234(8) -0.0063(6) -0.0071(7) -0.0023(7)
O1 0.0413(8) 0.0350(7) 0.0304(7) -0.0173(6) -0.0054(6) -0.0097(6)
C10 0.0260(8) 0.0213(8) 0.0292(9) -0.0079(7) -0.0056(7) -0.0056(7)
C11 0.0322(9) 0.0268(9) 0.0369(10) -0.0141(8) -0.0081(8) -0.0076(8)
C12 0.0328(10) 0.0280(9) 0.0460(11) -0.0133(8) -0.0089(8) -0.0118(8)
C13 0.0307(10) 0.0325(10) 0.0454(11) -0.0128(8) 0.0012(8) -0.0161(8)
C14 0.0296(9) 0.0348(10) 0.0363(10) -0.0145(8) 0.0009(8) -0.0133(8)
C15 0.0254(8) 0.0242(8) 0.0320(9) -0.0105(7) -0.0040(7) -0.0078(7)
C16 0.0220(8) 0.0240(8) 0.0275(8) -0.0097(7) -0.0005(6) -0.0100(7)
C17 0.0276(9) 0.0276(9) 0.0284(9) -0.0104(7) 0.0017(7) -0.0125(7)
C18 0.0326(10) 0.0340(10) 0.0426(11) -0.0193(8) 0.0111(8) -0.0170(8)
C19 0.0269(9) 0.0292(10) 0.0645(14) -0.0178(10) 0.0033(9) -0.0095(8)
C20 0.0374(11) 0.0300(10) 0.0532(13) -0.0045(9) -0.0166(10) -0.0066(9)
C21 0.0408(11) 0.0330(10) 0.0301(9) -0.0076(8) -0.0086(8) -0.0107(8)
C22 0.0238(8) 0.0226(8) 0.0217(8) -0.0077(6) 0.0015(6) -0.0074(7)
C23 0.0325(10) 0.0398(11) 0.0341(10) -0.0001(8) -0.0069(8) -0.0214(9)
C24 0.0407(11) 0.0435(12) 0.0373(11) 0.0068(9) -0.0058(9) -0.0263(10)
C25 0.0323(10) 0.0289(9) 0.0274(9) -0.0005(7) -0.0041(7) -0.0073(8)
C26 0.0314(10) 0.0389(11) 0.0328(10) -0.0023(8) -0.0081(8) -0.0165(8)
C27 0.0307(9) 0.0345(10) 0.0293(9) -0.0036(7) -0.0015(7) -0.0178(8)

loop_
_atom_type_symbol
_atom_type_description
_atom_type_scat_dispersion_real
_atom_type_scat_dispersion_imag
_atom_type_scat_source
C C 0.0033 0.0016 'International Tables Vol C Tables 4.2.6.8 and 6.1.1.4'
H H 0.0000 0.0000 'International Tables Vol C Tables 4.2.6.8 and 6.1.1.4'
N N 0.0061 0.0033 'International Tables Vol C Tables 4.2.6.8 and 6.1.1.4'
O O 0.0106 0.0060 'International Tables Vol C Tables 4.2.6.8 and 6.1.1.4'
P P 0.1023 0.0942 'International Tables Vol C Tables 4.2.6.8 and 6.1.1.4'
Ni Ni 0.3393 1.1124 'International Tables Vol C Tables 4.2.6.8 and 6.1.1.4'

loop_
_geom_angle_atom_site_label_1
_geom_angle_atom_site_label_2
_geom_angle_atom_site_label_3
_geom_angle
O2 Ni1 N2 86.95(6)
O2 Ni1 N1 172.19(6)
N2 Ni1 N1 86.20(6)
O2 Ni1 P1 90.24(4)
N2 Ni1 P1 176.78(5)
N1 Ni1 P1 96.70(5)
C1 P1 C16 103.96(8)
C1 P1 C22 106.09(8)
C16 P1 C22 105.25(8)
C1 P1 Ni1 112.35(6)
C16 P1 Ni1 113.34(5)
C22 P1 Ni1 114.91(6)
C7 N1 C8 115.00(15)
C7 N1 Ni1 132.94(12)
C8 N1 Ni1 111.88(11)
C9 N2 C10 127.64(15)
C9 N2 Ni1 118.91(12)
C10 N2 Ni1 112.84(11)
C15 O2 Ni1 111.49(11)
C2 C1 C6 118.92(16)
C2 C1 P1 120.38(13)
C6 C1 P1 120.61(13)
C3 C2 C1 121.51(17)
C2 C3 C4 119.56(17)
C5 C4 C3 119.46(17)
C4 C5 C6 121.77(17)
C5 C6 C1 118.56(16)
C5 C6 C7 115.66(16)
C1 C6 C7 125.68(15)
N1 C7 C6 128.65(16)
N1 C8 C9 110.85(14)
O1 C9 N2 127.92(18)
O1 C9 C8 120.99(16)
N2 C9 C8 111.00(14)
C11 C10 N2 128.67(17)
C11 C10 C15 120.74(17)
N2 C10 C15 110.45(15)
C10 C11 C12 119.03(18)
C13 C12 C11 120.29(17)
C14 C13 C12 120.73(19)
C15 C14 C13 119.77(18)
O2 C15 C14 122.73(16)
O2 C15 C10 117.86(16)
C14 C15 C10 119.40(16)
C17 C16 C21 119.12(17)
C17 C16 P1 123.15(13)
C21 C16 P1 117.73(14)
C16 C17 C18 120.25(17)
C19 C18 C17 119.80(19)
C18 C19 C20 120.58(19)
C21 C20 C19 119.50(19)
C20 C21 C16 120.72(19)
C27 C22 C23 118.81(16)
C27 C22 P1 123.17(13)
C23 C22 P1 117.94(13)
C24 C23 C22 120.13(17)
C25 C24 C23 120.62(18)
C24 C25 C26 119.89(17)
C25 C26 C27 119.91(17)
C22 C27 C26 120.58(17)

loop_
_geom_bond_atom_site_label_1
_geom_bond_atom_site_label_2
_geom_bond_distance
Ni1 O2 1.8405(12)
Ni1 N2 1.8528(14)
Ni1 N1 1.8659(14)
Ni1 P1 2.1553(5)
P1 C1 1.8166(17)
P1 C16 1.8181(17)
P1 C22 1.8201(17)
N1 C7 1.285(2)
N1 C8 1.490(2)
N2 C9 1.339(2)
N2 C10 1.410(2)
O2 C15 1.350(2)
C1 C2 1.394(2)
C1 C6 1.408(2)
C2 C3 1.389(3)
C3 C4 1.389(3)
C4 C5 1.381(3)
C5 C6 1.402(2)
C6 C7 1.467(2)
C8 C9 1.515(3)
C9 O1 1.235(2)
C10 C11 1.394(2)
C10 C15 1.412(2)
C11 C12 1.394(3)
C12 C13 1.393(3)
C13 C14 1.391(3)
C14 C15 1.389(3)
C16 C17 1.387(2)
C16 C21 1.394(2)
C17 C18 1.397(3)
C18 C19 1.376(3)
C19 C20 1.387(3)
C20 C21 1.384(3)
C22 C27 1.388(2)
C22 C23 1.394(2)
C23 C24 1.388(3)
C24 C25 1.375(3)
C25 C26 1.380(3)
C26 C27 1.393(3)

loop_
_geom_torsion_atom_site_label_1
_geom_torsion_atom_site_label_2
_geom_torsion_atom_site_label_3
_geom_torsion_atom_site_label_4
_geom_torsion
O2 Ni1 P1 C1 -170.50(7)
N1 Ni1 P1 C1 13.09(8)
O2 Ni1 P1 C16 -53.01(7)
N1 Ni1 P1 C16 130.58(7)
O2 Ni1 P1 C22 68.07(7)
N1 Ni1 P1 C22 -108.34(7)
N2 Ni1 N1 C7 177.70(17)
P1 Ni1 N1 C7 -0.91(17)
N2 Ni1 N1 C8 -7.49(11)
P1 Ni1 N1 C8 173.90(10)
O2 Ni1 N2 C9 -174.70(13)
N1 Ni1 N2 C9 1.54(13)
O2 Ni1 N2 C10 -2.98(11)
N1 Ni1 N2 C10 173.25(12)
N2 Ni1 O2 C15 5.51(12)
P1 Ni1 O2 C15 -176.06(11)
C16 P1 C1 C2 40.49(16)
C22 P1 C1 C2 -70.23(16)
Ni1 P1 C1 C2 163.42(13)
C16 P1 C1 C6 -142.99(14)
C22 P1 C1 C6 106.29(14)
Ni1 P1 C1 C6 -20.06(16)
C6 C1 C2 C3 -3.3(3)
P1 C1 C2 C3 173.28(14)
C1 C2 C3 C4 -0.8(3)
C2 C3 C4 C5 2.8(3)
C3 C4 C5 C6 -0.7(3)
C4 C5 C6 C1 -3.4(3)
C4 C5 C6 C7 173.12(17)
C2 C1 C6 C5 5.3(3)
P1 C1 C6 C5 -171.27(13)
C2 C1 C6 C7 -170.83(17)
P1 C1 C6 C7 12.6(2)
C8 N1 C7 C6 175.95(16)
Ni1 N1 C7 C6 -9.4(3)
C5 C6 C7 N1 -172.47(17)
C1 C6 C7 N1 3.8(3)
C7 N1 C8 C9 -172.63(14)
Ni1 N1 C8 C9 11.56(17)
C10 N2 C9 O1 11.1(3)
Ni1 N2 C9 O1 -178.57(14)
C10 N2 C9 C8 -165.57(15)
Ni1 N2 C9 C8 4.77(19)
N1 C8 C9 O1 172.70(15)
N1 C8 C9 N2 -10.4(2)
C9 N2 C10 C11 -5.1(3)
Ni1 N2 C10 C11 -175.89(15)
C9 N2 C10 C15 170.72(16)
Ni1 N2 C10 C15 -0.11(18)
N2 C10 C11 C12 174.63(17)
C15 C10 C11 C12 -0.8(3)
C10 C11 C12 C13 -0.9(3)
C11 C12 C13 C14 1.2(3)
C12 C13 C14 C15 0.2(3)
Ni1 O2 C15 C14 171.64(14)
Ni1 O2 C15 C10 -7.20(19)
C13 C14 C15 O2 179.39(17)
C13 C14 C15 C10 -1.8(3)
C11 C10 C15 O2 -179.02(15)
N2 C10 C15 O2 4.8(2)
C11 C10 C15 C14 2.1(3)
N2 C10 C15 C14 -174.06(16)
C1 P1 C16 C17 -107.84(15)
C22 P1 C16 C17 3.49(16)
Ni1 P1 C16 C17 129.88(13)
C1 P1 C16 C21 72.61(15)
C22 P1 C16 C21 -176.06(14)
Ni1 P1 C16 C21 -49.67(15)
C21 C16 C17 C18 -0.9(3)
P1 C16 C17 C18 179.59(13)
C16 C17 C18 C19 -0.5(3)
C17 C18 C19 C20 1.3(3)
C18 C19 C20 C21 -0.7(3)
C19 C20 C21 C16 -0.7(3)
C17 C16 C21 C20 1.5(3)
P1 C16 C21 C20 -178.97(16)
C1 P1 C22 C27 17.90(17)
C16 P1 C22 C27 -91.91(16)
Ni1 P1 C22 C27 142.67(14)
C1 P1 C22 C23 -165.37(15)
C16 P1 C22 C23 84.82(16)
Ni1 P1 C22 C23 -40.59(16)
C27 C22 C23 C24 3.0(3)
P1 C22 C23 C24 -173.91(17)
C22 C23 C24 C25 -2.0(3)
C23 C24 C25 C26 -0.2(3)
C24 C25 C26 C27 1.3(3)
C23 C22 C27 C26 -1.8(3)
P1 C22 C27 C26 174.91(15)
C25 C26 C27 C22 -0.4(3)
